data_4304292
loop_
_publ_author_name
'Jacob Schneider'
'Young-A Lee'
'Javier P\'erez'
'William W. Brennessel'
'Christine Flaschenriem'
'Richard Eisenberg'

_publ_section_title
;
Strong Intra- and Intermolecular Aurophilic Interactions in a New Series of
Brilliantly Luminescent Dinuclear Cationic and Neutral Au(I)
Benzimidazolethiolate Complexes
;
_journal_name_full 'Inorganic Chemistry'
_journal_page_first 957
_journal_page_last 968
_journal_paper_doi 10.1021/ic701763x
_journal_volume 47
_journal_year 2008
_chemical_formula_moiety 'C2 F3 O2, C32 H26 Au2 Cl N2 P2 S'
_chemical_formula_sum 'C34 H26 Au2 Cl F3 N2 O2 P2 S'
_chemical_formula_weight 1074.95
_chemical_name_common eisjs03
_chemical_name_systematic
; 
 ? 
;
_space_group_IT_number 15
_symmetry_cell_setting monoclinic
_symmetry_space_group_name_Hall '-C 2yc'
_symmetry_space_group_name_H-M 'C 1 2/c 1'
_atom_sites_solution_hydrogens geom
_atom_sites_solution_primary direct
_atom_sites_solution_secondary difmap
_audit_creation_method SHELXL-97
_cell_angle_alpha 90.00
_cell_angle_beta 103.059(3)
_cell_angle_gamma 90.00
_cell_formula_units_Z 8
_cell_length_a 16.793(3)
_cell_length_b 22.211(4)
_cell_length_c 20.428(4)
_cell_measurement_reflns_used 6376
_cell_measurement_temperature 100.0(1)
_cell_volume 7422(2)
_computing_cell_refinement 'SAINT, Bruker'
_computing_data_collection 'APEX2, Bruker'
_computing_data_reduction 'SAINT, Bruker'
_computing_molecular_graphics 'SHELXTL, Bruker'
_computing_structure_refinement 'SHELXL-97 (Sheldrick, 1997)'
_computing_structure_solution 'SHELXS-97 (Sheldrick, 1997)'
_diffrn_ambient_temperature 100.0(1)
_diffrn_measured_fraction_theta_full 0.993
_diffrn_measured_fraction_theta_max 0.993
_diffrn_measurement_device_type 'Bruker SMART APEX II Platform CCD'
_diffrn_measurement_method 'area detector, \w scans per \f'
_diffrn_radiation_monochromator graphite
_diffrn_radiation_source 'fine-focus sealed tube'
_diffrn_radiation_type MoK\a
_diffrn_radiation_wavelength 0.71073
_diffrn_reflns_av_R_equivalents 0.0668
_diffrn_reflns_av_sigmaI/netI 0.0557
_diffrn_reflns_limit_h_max 22
_diffrn_reflns_limit_h_min -22
_diffrn_reflns_limit_k_max 29
_diffrn_reflns_limit_k_min -29
_diffrn_reflns_limit_l_max 27
_diffrn_reflns_limit_l_min -27
_diffrn_reflns_number 50037
_diffrn_reflns_theta_full 28.49
_diffrn_reflns_theta_max 28.49
_diffrn_reflns_theta_min 1.55
_exptl_absorpt_coefficient_mu 8.159
_exptl_absorpt_correction_T_max 0.2941
_exptl_absorpt_correction_T_min 0.1485
_exptl_absorpt_correction_type multi-scan
_exptl_absorpt_process_details 'SADABS, R. Blessing, 1995'
_exptl_crystal_colour colorless
_exptl_crystal_density_diffrn 1.924
_exptl_crystal_density_method 'not measured'
_exptl_crystal_description plate
_exptl_crystal_F_000 4064
_exptl_crystal_size_max 0.28
_exptl_crystal_size_mid 0.21
_exptl_crystal_size_min 0.15
_refine_diff_density_max 3.341
_refine_diff_density_min -1.956
_refine_diff_density_rms 0.201
_refine_ls_extinction_method none
_refine_ls_goodness_of_fit_ref 1.050
_refine_ls_hydrogen_treatment constr
_refine_ls_matrix_type full
_refine_ls_number_parameters 434
_refine_ls_number_reflns 9341
_refine_ls_number_restraints 15
_refine_ls_restrained_S_all 1.053
_refine_ls_R_factor_all 0.0773
_refine_ls_R_factor_gt 0.0510
_refine_ls_shift/su_max 0.001
_refine_ls_shift/su_mean 0.000
_refine_ls_structure_factor_coef Fsqd
_refine_ls_weighting_details 'calc w=1/[\s^2^(Fo^2^)+(0.0810P)^2^+0.0000P] where P=(Fo^2^+2Fc^2^)/3'
_refine_ls_weighting_scheme calc
_refine_ls_wR_factor_gt 0.1317
_refine_ls_wR_factor_ref 0.1416
_reflns_number_gt 6203
_reflns_number_total 9341
_reflns_threshold_expression >2sigma(I)
_cod_data_source_file ic701763x-file002_4.cif
_cod_data_source_block eisjs03
_cod_database_code 4304292

loop_
_symmetry_equiv_pos_as_xyz
'x, y, z'
'-x, y, -z+1/2'
'x+1/2, y+1/2, z'
'-x+1/2, y+1/2, -z+1/2'
'-x, -y, -z'
'x, -y, z-1/2'
'-x+1/2, -y+1/2, -z'
'x+1/2, -y+1/2, z-1/2'

loop_
_atom_site_label
_atom_site_type_symbol
_atom_site_fract_x
_atom_site_fract_y
_atom_site_fract_z
_atom_site_U_iso_or_equiv
_atom_site_adp_type
_atom_site_occupancy
_atom_site_symmetry_multiplicity
_atom_site_calc_flag
_atom_site_refinement_flags
_atom_site_disorder_assembly
_atom_site_disorder_group
Au1 Au 0.960051(15) 0.340880(14) 0.108296(15) 0.04472(11) Uani 1 1 d . . .
Au2 Au 0.949020(16) 0.216782(14) 0.146267(15) 0.04593(11) Uani 1 1 d . . .
Cl1 Cl 0.91694(18) 0.59662(14) 0.18174(15) 0.0524(10) Uani 0.652(6) 1 d P A 1
Cl1' Cl 0.8404(6) 0.5694(3) 0.3358(4) 0.087(3) Uani 0.348(6) 1 d P A 5
P1 P 1.01887(11) 0.31922(9) 0.02327(10) 0.0430(4) Uani 1 1 d . . .
P2 P 1.00807(11) 0.18761(9) 0.06241(11) 0.0441(5) Uani 1 1 d . . .
S1 S 0.88211(12) 0.24392(11) 0.22913(10) 0.0511(5) Uani 1 1 d . . .
N2 N 0.8552(4) 0.3526(4) 0.2766(3) 0.059(2) Uani 1 1 d . . .
H2 H 0.8347 0.3365 0.3086 0.070 Uiso 1 1 calc R . .
C1 C 0.8836(5) 0.3220(4) 0.2289(4) 0.054(2) Uani 1 1 d . . .
N1 N 0.9092(4) 0.3604(3) 0.1892(3) 0.0463(15) Uani 1 1 d . . .
C2 C 0.8644(5) 0.4141(5) 0.2655(4) 0.059(2) Uani 1 1 d . . .
C3 C 0.8489(5) 0.4662(5) 0.2990(4) 0.068(3) Uani 1 1 d . A .
H3 H 0.8266 0.4646 0.3377 0.081 Uiso 1 1 calc R . .
C4 C 0.8678(5) 0.5198(5) 0.2728(5) 0.071(3) Uani 1 1 d . . .
H4 H 0.8588 0.5560 0.2948 0.085 Uiso 0.652(6) 1 calc PR A 1
C5 C 0.8980(5) 0.5237(5) 0.2184(5) 0.061(2) Uani 1 1 d . A .
H5 H 0.9085 0.5624 0.2022 0.074 Uiso 0.348(6) 1 calc PR A 5
C6 C 0.9146(4) 0.4732(4) 0.1847(5) 0.057(2) Uani 1 1 d . . .
H6 H 0.9359 0.4758 0.1455 0.068 Uiso 1 1 calc R A .
C7 C 0.8984(4) 0.4189(4) 0.2113(4) 0.049(2) Uani 1 1 d . A .
C8 C 1.0953(4) 0.3744(3) 0.0128(4) 0.0436(17) Uani 1 1 d . . .
C9 C 1.1682(5) 0.3585(4) -0.0028(4) 0.0489(18) Uani 1 1 d . . .
H9 H 1.1807 0.3173 -0.0080 0.059 Uiso 1 1 calc R . .
C10 C 1.2225(5) 0.4026(4) -0.0107(5) 0.060(2) Uani 1 1 d . . .
H10 H 1.2724 0.3918 -0.0220 0.072 Uiso 1 1 calc R . .
C11 C 1.2053(5) 0.4621(4) -0.0023(4) 0.055(2) Uani 1 1 d . . .
H11 H 1.2435 0.4923 -0.0076 0.066 Uiso 1 1 calc R . .
C12 C 1.1324(5) 0.4783(4) 0.0137(4) 0.057(2) Uani 1 1 d . . .
H12 H 1.1207 0.5195 0.0194 0.069 Uiso 1 1 calc R . .
C13 C 1.0780(5) 0.4355(4) 0.0213(4) 0.054(2) Uani 1 1 d . . .
H13 H 1.0280 0.4467 0.0323 0.064 Uiso 1 1 calc R . .
C14 C 0.9476(4) 0.3128(4) -0.0578(4) 0.0478(18) Uani 1 1 d . . .
C15 C 0.8637(5) 0.3095(5) -0.0605(5) 0.066(3) Uani 1 1 d . . .
H15 H 0.8431 0.3148 -0.0213 0.080 Uiso 1 1 calc R . .
C16 C 0.8110(5) 0.2980(6) -0.1231(5) 0.080(3) Uani 1 1 d . . .
H16 H 0.7539 0.2949 -0.1258 0.097 Uiso 1 1 calc R . .
C17 C 0.8395(6) 0.2912(5) -0.1801(5) 0.071(3) Uani 1 1 d . . .
H17 H 0.8026 0.2840 -0.2220 0.085 Uiso 1 1 calc R . .
C18 C 0.9219(6) 0.2948(5) -0.1763(5) 0.077(3) Uani 1 1 d . . .
H18 H 0.9414 0.2914 -0.2163 0.093 Uiso 1 1 calc R . .
C19 C 0.9781(5) 0.3034(5) -0.1149(4) 0.063(2) Uani 1 1 d . . .
H19 H 1.0353 0.3028 -0.1124 0.075 Uiso 1 1 calc R . .
C20 C 1.0711(4) 0.2465(3) 0.0379(4) 0.0439(17) Uani 1 1 d . . .
H20A H 1.0876 0.2339 -0.0036 0.053 Uiso 1 1 calc R . .
H20B H 1.1215 0.2512 0.0737 0.053 Uiso 1 1 calc R . .
C21 C 0.9348(4) 0.1637(3) -0.0125(4) 0.0446(18) Uani 1 1 d . . .
C22 C 0.9572(5) 0.1552(4) -0.0704(4) 0.055(2) Uani 1 1 d . . .
H22 H 1.0128 0.1607 -0.0722 0.066 Uiso 1 1 calc R . .
C23 C 0.8993(5) 0.1381(4) -0.1297(5) 0.064(2) Uani 1 1 d . . .
H23 H 0.9160 0.1317 -0.1706 0.077 Uiso 1 1 calc R . .
C24 C 0.8199(5) 0.1311(4) -0.1270(5) 0.061(2) Uani 1 1 d . . .
H24 H 0.7800 0.1222 -0.1668 0.073 Uiso 1 1 calc R . .
C25 C 0.7965(5) 0.1370(5) -0.0665(5) 0.069(3) Uani 1 1 d . . .
H25 H 0.7414 0.1296 -0.0645 0.083 Uiso 1 1 calc R . .
C26 C 0.8538(5) 0.1538(4) -0.0081(5) 0.060(2) Uani 1 1 d . . .
H26 H 0.8380 0.1583 0.0334 0.072 Uiso 1 1 calc R . .
C27 C 1.0790(4) 0.1260(4) 0.0865(4) 0.0427(17) Uani 1 1 d . . .
C28 C 1.0642(5) 0.0683(4) 0.0609(5) 0.070(3) Uani 1 1 d . . .
H28 H 1.0177 0.0606 0.0257 0.084 Uiso 1 1 calc R . .
C29 C 1.1164(5) 0.0221(4) 0.0861(6) 0.075(3) Uani 1 1 d . . .
H29 H 1.1058 -0.0172 0.0678 0.090 Uiso 1 1 calc R . .
C30 C 1.1831(4) 0.0318(4) 0.1369(4) 0.054(2) Uani 1 1 d . . .
H30 H 1.2190 -0.0004 0.1538 0.065 Uiso 1 1 calc R . .
C31 C 1.1979(5) 0.0879(4) 0.1632(4) 0.058(2) Uani 1 1 d . . .
H31 H 1.2444 0.0944 0.1988 0.069 Uiso 1 1 calc R . .
C32 C 1.1463(4) 0.1362(4) 0.1391(4) 0.052(2) Uani 1 1 d . . .
H32 H 1.1570 0.1752 0.1582 0.062 Uiso 1 1 calc R . .
F1 F 0.5757(4) 0.3205(5) 0.3036(5) 0.143(3) Uani 1 1 d U . .
F2 F 0.6853(3) 0.3773(3) 0.2944(3) 0.0911(18) Uani 1 1 d U . .
F3 F 0.6256(5) 0.3884(4) 0.3752(4) 0.114(2) Uani 1 1 d U . .
C33 C 0.6980(7) 0.2963(5) 0.3702(5) 0.078(2) Uani 1 1 d U . .
C34 C 0.6465(6) 0.3460(6) 0.3319(5) 0.081(2) Uani 1 1 d U . .
O1 O 0.7733(4) 0.2920(3) 0.3548(3) 0.0661(16) Uani 1 1 d U . .
O2 O 0.6653(4) 0.2773(4) 0.4160(4) 0.108(3) Uani 1 1 d U . .

loop_
_atom_site_aniso_label
_atom_site_aniso_U_11
_atom_site_aniso_U_22
_atom_site_aniso_U_33
_atom_site_aniso_U_23
_atom_site_aniso_U_13
_atom_site_aniso_U_12
Au1 0.03228(15) 0.0477(2) 0.04857(18) 0.00250(13) -0.00265(12) 0.00357(11)
Au2 0.03375(15) 0.0486(2) 0.05168(19) 0.00333(13) 0.00178(12) 0.00198(12)
Cl1 0.0563(17) 0.0482(19) 0.0506(18) 0.0012(14) 0.0077(13) -0.0087(13)
Cl1' 0.123(7) 0.056(5) 0.075(5) -0.016(4) 0.006(4) 0.011(4)
P1 0.0314(8) 0.0432(11) 0.0497(11) 0.0066(9) -0.0009(8) 0.0023(8)
P2 0.0305(8) 0.0425(12) 0.0555(12) 0.0001(9) 0.0017(8) -0.0013(8)
S1 0.0451(10) 0.0599(13) 0.0456(11) 0.0070(9) 0.0042(8) 0.0063(9)
N2 0.041(3) 0.092(6) 0.035(3) -0.004(4) -0.007(3) 0.009(4)
C1 0.043(4) 0.066(6) 0.040(4) -0.001(4) -0.017(3) 0.015(4)
N1 0.042(3) 0.053(4) 0.037(3) 0.010(3) -0.007(3) -0.011(3)
C2 0.043(4) 0.075(7) 0.049(5) -0.008(4) -0.013(4) 0.012(4)
C3 0.049(5) 0.104(9) 0.045(5) -0.015(5) -0.002(4) 0.014(5)
C4 0.051(5) 0.062(7) 0.083(7) -0.020(5) -0.023(5) 0.003(4)
C5 0.041(4) 0.070(6) 0.067(6) -0.014(5) -0.002(4) 0.003(4)
C6 0.032(3) 0.061(6) 0.066(5) -0.006(5) -0.012(3) -0.004(4)
C7 0.032(3) 0.053(5) 0.052(5) -0.016(4) -0.011(3) 0.002(3)
C8 0.038(4) 0.043(4) 0.044(4) 0.003(3) -0.002(3) 0.001(3)
C9 0.050(4) 0.044(5) 0.051(5) 0.008(4) 0.006(3) 0.006(4)
C10 0.047(4) 0.063(6) 0.069(6) 0.015(5) 0.011(4) 0.004(4)
C11 0.047(4) 0.060(6) 0.057(5) 0.013(4) 0.006(4) -0.003(4)
C12 0.058(5) 0.039(5) 0.068(6) 0.007(4) 0.000(4) -0.003(4)
C13 0.040(4) 0.049(5) 0.068(5) 0.004(4) 0.005(4) 0.005(3)
C14 0.034(3) 0.051(5) 0.054(5) 0.006(4) -0.001(3) 0.000(3)
C15 0.042(4) 0.099(8) 0.056(5) -0.022(5) 0.005(4) 0.002(5)
C16 0.038(4) 0.136(10) 0.058(6) -0.015(6) -0.008(4) 0.002(5)
C17 0.051(5) 0.096(8) 0.060(6) 0.001(5) 0.001(4) -0.003(5)
C18 0.057(5) 0.117(9) 0.053(5) 0.020(6) 0.001(4) 0.005(6)
C19 0.035(4) 0.095(7) 0.054(5) 0.004(5) 0.002(4) -0.006(4)
C20 0.032(3) 0.042(4) 0.053(4) -0.001(3) 0.001(3) 0.002(3)
C21 0.026(3) 0.050(5) 0.052(5) -0.002(3) -0.003(3) -0.002(3)
C22 0.037(4) 0.060(6) 0.064(5) -0.006(4) 0.001(4) -0.008(4)
C23 0.053(5) 0.059(6) 0.077(6) -0.008(5) 0.005(4) -0.011(4)
C24 0.051(5) 0.056(6) 0.064(6) -0.011(4) -0.009(4) -0.006(4)
C25 0.032(4) 0.086(7) 0.080(7) -0.010(6) -0.008(4) -0.011(4)
C26 0.043(4) 0.074(6) 0.060(5) -0.004(5) 0.003(4) -0.008(4)
C27 0.026(3) 0.054(5) 0.046(4) -0.004(3) 0.002(3) 0.000(3)
C28 0.046(4) 0.044(5) 0.103(8) -0.004(5) -0.019(5) -0.003(4)
C29 0.048(5) 0.048(6) 0.113(8) -0.003(5) -0.012(5) -0.009(4)
C30 0.039(4) 0.041(5) 0.078(6) 0.006(4) 0.002(4) 0.000(3)
C31 0.044(4) 0.062(6) 0.059(5) -0.006(4) -0.005(4) 0.014(4)
C32 0.041(4) 0.062(5) 0.049(5) -0.007(4) 0.002(3) 0.004(4)
F1 0.039(3) 0.231(9) 0.150(7) -0.054(6) 0.005(3) -0.009(4)
F2 0.072(3) 0.123(5) 0.085(4) 0.025(4) 0.032(3) 0.021(3)
F3 0.129(6) 0.112(5) 0.110(5) 0.009(4) 0.048(4) 0.033(4)
C33 0.089(5) 0.096(6) 0.053(5) -0.005(4) 0.025(4) 0.022(5)
C34 0.062(4) 0.116(8) 0.064(6) 0.009(3) 0.013(4) 0.006(4)
O1 0.061(3) 0.079(4) 0.054(3) -0.005(3) 0.003(3) 0.001(3)
O2 0.063(4) 0.161(9) 0.093(5) 0.052(5) 0.005(4) -0.039(4)

loop_
_atom_type_symbol
_atom_type_description
_atom_type_scat_dispersion_real
_atom_type_scat_dispersion_imag
_atom_type_scat_source
C C 0.0033 0.0016 'International Tables Vol C Tables 4.2.6.8 and 6.1.1.4'
H H 0.0000 0.0000 'International Tables Vol C Tables 4.2.6.8 and 6.1.1.4'
N N 0.0061 0.0033 'International Tables Vol C Tables 4.2.6.8 and 6.1.1.4'
O O 0.0106 0.0060 'International Tables Vol C Tables 4.2.6.8 and 6.1.1.4'
F F 0.0171 0.0103 'International Tables Vol C Tables 4.2.6.8 and 6.1.1.4'
P P 0.1023 0.0942 'International Tables Vol C Tables 4.2.6.8 and 6.1.1.4'
S S 0.1246 0.1234 'International Tables Vol C Tables 4.2.6.8 and 6.1.1.4'
Cl Cl 0.1484 0.1585 'International Tables Vol C Tables 4.2.6.8 and 6.1.1.4'
Au Au -2.0133 8.8022 'International Tables Vol C Tables 4.2.6.8 and 6.1.1.4'

loop_
_geom_angle_atom_site_label_1
_geom_angle_atom_site_label_2
_geom_angle_atom_site_label_3
_geom_angle
_geom_angle_site_symmetry_1
_geom_angle_site_symmetry_3
_geom_angle_publ_flag
N1 Au1 P1 178.12(16) . . ?
N1 Au1 Au2 85.54(19) . . ?
P1 Au1 Au2 94.01(5) . . ?
P2 Au2 S1 176.85(7) . . ?
P2 Au2 Au1 90.25(6) . . ?
S1 Au2 Au1 91.09(6) . . ?
C14 P1 C8 106.3(3) . . ?
C14 P1 C20 105.9(4) . . ?
C8 P1 C20 106.8(3) . . ?
C14 P1 Au1 114.2(3) . . ?
C8 P1 Au1 113.1(3) . . ?
C20 P1 Au1 110.0(3) . . ?
C27 P2 C21 106.7(3) . . ?
C27 P2 C20 103.3(3) . . ?
C21 P2 C20 107.7(4) . . ?
C27 P2 Au2 112.7(3) . . ?
C21 P2 Au2 113.2(3) . . ?
C20 P2 Au2 112.6(3) . . ?
C1 S1 Au2 104.4(3) . . ?
C1 N2 C2 107.5(8) . . ?
C1 N2 H2 126.2 . . ?
C2 N2 H2 126.2 . . ?
N1 C1 N2 109.6(8) . . ?
N1 C1 S1 131.2(7) . . ?
N2 C1 S1 119.3(7) . . ?
C1 N1 C7 108.6(7) . . ?
C1 N1 Au1 127.4(6) . . ?
C7 N1 Au1 124.0(5) . . ?
C7 C2 N2 107.0(8) . . ?
C7 C2 C3 119.4(10) . . ?
N2 C2 C3 133.6(9) . . ?
C4 C3 C2 116.3(9) . . ?
C4 C3 H3 121.8 . . ?
C2 C3 H3 121.8 . . ?
C5 C4 C3 123.4(10) . . ?
C5 C4 Cl1' 139.1(9) . . ?
C3 C4 Cl1' 97.5(9) . . ?
C5 C4 H4 118.3 . . ?
C3 C4 H4 118.3 . . ?
Cl1' C4 H4 20.9 . . ?
C4 C5 C6 121.7(10) . . ?
C4 C5 Cl1 122.2(8) . . ?
C6 C5 Cl1 116.1(8) . . ?
C4 C5 H5 119.2 . . ?
C6 C5 H5 119.2 . . ?
Cl1 C5 H5 3.6 . . ?
C7 C6 C5 115.8(9) . . ?
C7 C6 H6 122.1 . . ?
C5 C6 H6 122.1 . . ?
C2 C7 C6 123.3(8) . . ?
C2 C7 N1 107.3(8) . . ?
C6 C7 N1 129.4(8) . . ?
C9 C8 C13 119.7(7) . . ?
C9 C8 P1 122.7(6) . . ?
C13 C8 P1 117.7(6) . . ?
C10 C9 C8 119.5(8) . . ?
C10 C9 H9 120.3 . . ?
C8 C9 H9 120.3 . . ?
C9 C10 C11 120.6(8) . . ?
C9 C10 H10 119.7 . . ?
C11 C10 H10 119.7 . . ?
C10 C11 C12 120.1(8) . . ?
C10 C11 H11 120.0 . . ?
C12 C11 H11 120.0 . . ?
C13 C12 C11 120.1(8) . . ?
C13 C12 H12 119.9 . . ?
C11 C12 H12 119.9 . . ?
C12 C13 C8 120.0(8) . . ?
C12 C13 H13 120.0 . . ?
C8 C13 H13 120.0 . . ?
C19 C14 C15 121.0(7) . . ?
C19 C14 P1 119.0(6) . . ?
C15 C14 P1 119.4(7) . . ?
C14 C15 C16 117.9(8) . . ?
C14 C15 H15 121.0 . . ?
C16 C15 H15 121.0 . . ?
C17 C16 C15 121.8(9) . . ?
C17 C16 H16 119.1 . . ?
C15 C16 H16 119.1 . . ?
C16 C17 C18 119.3(9) . . ?
C16 C17 H17 120.3 . . ?
C18 C17 H17 120.3 . . ?
C17 C18 C19 121.7(9) . . ?
C17 C18 H18 119.2 . . ?
C19 C18 H18 119.2 . . ?
C14 C19 C18 118.1(8) . . ?
C14 C19 H19 121.0 . . ?
C18 C19 H19 121.0 . . ?
P2 C20 P1 113.0(4) . . ?
P2 C20 H20A 109.0 . . ?
P1 C20 H20A 109.0 . . ?
P2 C20 H20B 109.0 . . ?
P1 C20 H20B 109.0 . . ?
H20A C20 H20B 107.8 . . ?
C22 C21 C26 120.5(7) . . ?
C22 C21 P2 121.1(6) . . ?
C26 C21 P2 118.4(6) . . ?
C21 C22 C23 121.2(8) . . ?
C21 C22 H22 119.4 . . ?
C23 C22 H22 119.4 . . ?
C24 C23 C22 119.0(9) . . ?
C24 C23 H23 120.5 . . ?
C22 C23 H23 120.5 . . ?
C23 C24 C25 120.4(8) . . ?
C23 C24 H24 119.8 . . ?
C25 C24 H24 119.8 . . ?
C24 C25 C26 120.4(8) . . ?
C24 C25 H25 119.8 . . ?
C26 C25 H25 119.8 . . ?
C21 C26 C25 118.5(9) . . ?
C21 C26 H26 120.8 . . ?
C25 C26 H26 120.8 . . ?
C28 C27 C32 119.2(7) . . ?
C28 C27 P2 123.1(5) . . ?
C32 C27 P2 117.2(6) . . ?
C29 C28 C27 120.4(8) . . ?
C29 C28 H28 119.8 . . ?
C27 C28 H28 119.8 . . ?
C30 C29 C28 120.9(9) . . ?
C30 C29 H29 119.5 . . ?
C28 C29 H29 119.5 . . ?
C31 C30 C29 119.5(8) . . ?
C31 C30 H30 120.2 . . ?
C29 C30 H30 120.2 . . ?
C30 C31 C32 121.5(7) . . ?
C30 C31 H31 119.2 . . ?
C32 C31 H31 119.2 . . ?
C27 C32 C31 118.5(8) . . ?
C27 C32 H32 120.7 . . ?
C31 C32 H32 120.7 . . ?
O2 C33 O1 136.6(10) . . ?
O2 C33 C34 109.6(9) . . ?
O1 C33 C34 112.3(9) . . ?
F2 C34 F1 119.2(10) . . ?
F2 C34 F3 104.0(10) . . ?
F1 C34 F3 103.6(9) . . ?
F2 C34 C33 113.0(9) . . ?
F1 C34 C33 105.5(11) . . ?
F3 C34 C33 111.3(9) . . ?

loop_
_geom_bond_atom_site_label_1
_geom_bond_atom_site_label_2
_geom_bond_distance
_geom_bond_site_symmetry_2
_geom_bond_publ_flag
Au1 N1 2.070(7) . ?
Au1 P1 2.236(2) . ?
Au1 Au2 2.8807(6) . ?
Au2 P2 2.259(2) . ?
Au2 S1 2.313(2) . ?
Cl1 C5 1.841(11) . ?
Cl1' C4 1.830(13) . ?
P1 C14 1.816(8) . ?
P1 C8 1.823(8) . ?
P1 C20 1.830(8) . ?
P2 C27 1.808(7) . ?
P2 C21 1.813(7) . ?
P2 C20 1.823(8) . ?
S1 C1 1.735(10) . ?
N2 C1 1.360(11) . ?
N2 C2 1.399(12) . ?
N2 H2 0.8800 . ?
C1 N1 1.314(11) . ?
N1 C7 1.401(10) . ?
C2 C7 1.360(13) . ?
C2 C3 1.400(13) . ?
C3 C4 1.371(14) . ?
C3 H3 0.9500 . ?
C4 C5 1.325(14) . ?
C4 H4 0.9500 . ?
C5 C6 1.377(12) . ?
C5 H5 0.9500 . ?
C6 C7 1.376(12) . ?
C6 H6 0.9500 . ?
C8 C9 1.379(10) . ?
C8 C13 1.406(11) . ?
C9 C10 1.371(11) . ?
C9 H9 0.9500 . ?
C10 C11 1.373(12) . ?
C10 H10 0.9500 . ?
C11 C12 1.384(11) . ?
C11 H11 0.9500 . ?
C12 C13 1.351(11) . ?
C12 H12 0.9500 . ?
C13 H13 0.9500 . ?
C14 C19 1.392(12) . ?
C14 C15 1.400(10) . ?
C15 C16 1.403(12) . ?
C15 H15 0.9500 . ?
C16 C17 1.365(14) . ?
C16 H16 0.9500 . ?
C17 C18 1.370(13) . ?
C17 H17 0.9500 . ?
C18 C19 1.402(12) . ?
C18 H18 0.9500 . ?
C19 H19 0.9500 . ?
C20 H20A 0.9900 . ?
C20 H20B 0.9900 . ?
C21 C22 1.335(12) . ?
C21 C26 1.400(10) . ?
C22 C23 1.423(11) . ?
C22 H22 0.9500 . ?
C23 C24 1.357(12) . ?
C23 H23 0.9500 . ?
C24 C25 1.383(14) . ?
C24 H24 0.9500 . ?
C25 C26 1.403(11) . ?
C25 H25 0.9500 . ?
C26 H26 0.9500 . ?
C27 C28 1.386(11) . ?
C27 C32 1.391(9) . ?
C28 C29 1.370(12) . ?
C28 H28 0.9500 . ?
C29 C30 1.362(11) . ?
C29 H29 0.9500 . ?
C30 C31 1.356(11) . ?
C30 H30 0.9500 . ?
C31 C32 1.397(11) . ?
C31 H31 0.9500 . ?
C32 H32 0.9500 . ?
F1 C34 1.327(12) . ?
F2 C34 1.311(12) . ?
F3 C34 1.392(13) . ?
C33 O2 1.260(12) . ?
C33 O1 1.373(11) . ?
C33 C34 1.507(15) . ?

loop_
_geom_hbond_atom_site_label_D
_geom_hbond_atom_site_label_H
_geom_hbond_atom_site_label_A
_geom_hbond_distance_DH
_geom_hbond_distance_HA
_geom_hbond_distance_DA
_geom_hbond_angle_DHA
_geom_hbond_site_symmetry_A
N2 H2 O1 0.88 1.84 2.691(10) 163.5 .

loop_
_geom_torsion_atom_site_label_1
_geom_torsion_atom_site_label_2
_geom_torsion_atom_site_label_3
_geom_torsion_atom_site_label_4
_geom_torsion
_geom_torsion_site_symmetry_1
_geom_torsion_site_symmetry_2
_geom_torsion_site_symmetry_3
_geom_torsion_site_symmetry_4
_geom_torsion_publ_flag
N1 Au1 Au2 P2 -178.12(15) . . . . ?
P1 Au1 Au2 P2 0.05(6) . . . . ?
N1 Au1 Au2 S1 4.73(15) . . . . ?
P1 Au1 Au2 S1 -177.10(6) . . . . ?
N1 Au1 P1 C14 171(6) . . . . ?
Au2 Au1 P1 C14 94.6(3) . . . . ?
N1 Au1 P1 C8 -67(6) . . . . ?
Au2 Au1 P1 C8 -143.6(2) . . . . ?
N1 Au1 P1 C20 52(6) . . . . ?
Au2 Au1 P1 C20 -24.2(2) . . . . ?
S1 Au2 P2 C27 -103.8(14) . . . . ?
Au1 Au2 P2 C27 141.0(3) . . . . ?
S1 Au2 P2 C21 17.4(15) . . . . ?
Au1 Au2 P2 C21 -97.8(3) . . . . ?
S1 Au2 P2 C20 139.9(14) . . . . ?
Au1 Au2 P2 C20 24.7(2) . . . . ?
P2 Au2 S1 C1 -120.6(14) . . . . ?
Au1 Au2 S1 C1 -5.4(2) . . . . ?
C2 N2 C1 N1 -0.3(8) . . . . ?
C2 N2 C1 S1 179.2(5) . . . . ?
Au2 S1 C1 N1 5.3(7) . . . . ?
Au2 S1 C1 N2 -174.1(5) . . . . ?
N2 C1 N1 C7 0.6(8) . . . . ?
S1 C1 N1 C7 -178.9(5) . . . . ?
N2 C1 N1 Au1 179.2(4) . . . . ?
S1 C1 N1 Au1 -0.2(10) . . . . ?
P1 Au1 N1 C1 -80(6) . . . . ?
Au2 Au1 N1 C1 -3.9(6) . . . . ?
P1 Au1 N1 C7 98(6) . . . . ?
Au2 Au1 N1 C7 174.6(5) . . . . ?
C1 N2 C2 C7 -0.1(8) . . . . ?
C1 N2 C2 C3 -177.4(8) . . . . ?
C7 C2 C3 C4 1.7(11) . . . . ?
N2 C2 C3 C4 178.7(8) . . . . ?
C2 C3 C4 C5 0.9(12) . . . . ?
C2 C3 C4 Cl1' -177.7(6) . . . . ?
C3 C4 C5 C6 -1.5(13) . . . . ?
Cl1' C4 C5 C6 176.4(8) . . . . ?
C3 C4 C5 Cl1 176.3(6) . . . . ?
Cl1' C4 C5 Cl1 -5.8(15) . . . . ?
C4 C5 C6 C7 -0.4(11) . . . . ?
Cl1 C5 C6 C7 -178.4(5) . . . . ?
N2 C2 C7 C6 178.4(6) . . . . ?
C3 C2 C7 C6 -3.8(11) . . . . ?
N2 C2 C7 N1 0.5(8) . . . . ?
C3 C2 C7 N1 178.2(6) . . . . ?
C5 C6 C7 C2 3.1(10) . . . . ?
C5 C6 C7 N1 -179.4(7) . . . . ?
C1 N1 C7 C2 -0.6(8) . . . . ?
Au1 N1 C7 C2 -179.4(5) . . . . ?
C1 N1 C7 C6 -178.5(7) . . . . ?
Au1 N1 C7 C6 2.8(10) . . . . ?
C14 P1 C8 C9 -93.9(7) . . . . ?
C20 P1 C8 C9 18.8(7) . . . . ?
Au1 P1 C8 C9 140.0(6) . . . . ?
C14 P1 C8 C13 86.3(7) . . . . ?
C20 P1 C8 C13 -161.0(6) . . . . ?
Au1 P1 C8 C13 -39.8(6) . . . . ?
C13 C8 C9 C10 -0.9(12) . . . . ?
P1 C8 C9 C10 179.3(6) . . . . ?
C8 C9 C10 C11 0.9(13) . . . . ?
C9 C10 C11 C12 -0.4(13) . . . . ?
C10 C11 C12 C13 0.0(13) . . . . ?
C11 C12 C13 C8 -0.1(13) . . . . ?
C9 C8 C13 C12 0.5(12) . . . . ?
P1 C8 C13 C12 -179.7(7) . . . . ?
C8 P1 C14 C19 50.3(8) . . . . ?
C20 P1 C14 C19 -63.0(8) . . . . ?
Au1 P1 C14 C19 175.8(7) . . . . ?
C8 P1 C14 C15 -138.1(8) . . . . ?
C20 P1 C14 C15 108.5(8) . . . . ?
Au1 P1 C14 C15 -12.6(8) . . . . ?
C19 C14 C15 C16 -1.8(15) . . . . ?
P1 C14 C15 C16 -173.2(8) . . . . ?
C14 C15 C16 C17 -1.0(18) . . . . ?
C15 C16 C17 C18 0.9(19) . . . . ?
C16 C17 C18 C19 2.1(18) . . . . ?
C15 C14 C19 C18 4.6(15) . . . . ?
P1 C14 C19 C18 176.0(8) . . . . ?
C17 C18 C19 C14 -4.8(16) . . . . ?
C27 P2 C20 P1 -171.0(4) . . . . ?
C21 P2 C20 P1 76.3(5) . . . . ?
Au2 P2 C20 P1 -49.2(4) . . . . ?
C14 P1 C20 P2 -75.8(5) . . . . ?
C8 P1 C20 P2 171.1(4) . . . . ?
Au1 P1 C20 P2 48.0(4) . . . . ?
C27 P2 C21 C22 -67.5(8) . . . . ?
C20 P2 C21 C22 42.9(8) . . . . ?
Au2 P2 C21 C22 168.0(6) . . . . ?
C27 P2 C21 C26 112.1(7) . . . . ?
C20 P2 C21 C26 -137.5(7) . . . . ?
Au2 P2 C21 C26 -12.4(8) . . . . ?
C26 C21 C22 C23 2.3(13) . . . . ?
P2 C21 C22 C23 -178.2(7) . . . . ?
C21 C22 C23 C24 0.8(14) . . . . ?
C22 C23 C24 C25 -3.9(14) . . . . ?
C23 C24 C25 C26 3.9(16) . . . . ?
C22 C21 C26 C25 -2.3(13) . . . . ?
P2 C21 C26 C25 178.1(7) . . . . ?
C24 C25 C26 C21 -0.8(15) . . . . ?
C21 P2 C27 C28 -14.5(9) . . . . ?
C20 P2 C27 C28 -127.9(8) . . . . ?
Au2 P2 C27 C28 110.4(7) . . . . ?
C21 P2 C27 C32 173.5(6) . . . . ?
C20 P2 C27 C32 60.1(7) . . . . ?
Au2 P2 C27 C32 -61.7(6) . . . . ?
C32 C27 C28 C29 -1.5(15) . . . . ?
P2 C27 C28 C29 -173.3(8) . . . . ?
C27 C28 C29 C30 0.5(17) . . . . ?
C28 C29 C30 C31 0.4(16) . . . . ?
C29 C30 C31 C32 -0.3(15) . . . . ?
C28 C27 C32 C31 1.5(12) . . . . ?
P2 C27 C32 C31 173.8(7) . . . . ?
C30 C31 C32 C27 -0.6(14) . . . . ?
O2 C33 C34 F2 164.9(10) . . . . ?
O1 C33 C34 F2 -3.7(14) . . . . ?
O2 C33 C34 F1 -63.3(12) . . . . ?
O1 C33 C34 F1 128.1(10) . . . . ?
O2 C33 C34 F3 48.4(13) . . . . ?
O1 C33 C34 F3 -120.2(10) . . . . ?
